data_2217459
loop_
_publ_author_name
'Pan, Jia'
'Yang, Li'
'Mao, Zhi-Hua'
'Weng, Ling-Ling'

_publ_section_title
;Ethyl
 7-amino-1-cyclopropyl-6-fluoro-8-methoxy-4-oxo-1,4-dihydroquinoline-3-carboxylate
 monohydrate
;
_journal_coeditor_code CI2556
_journal_issue 2
_journal_name_full 'Acta Crystallographica Section E'
_journal_page_first o527
_journal_page_last o527
_journal_paper_doi 10.1107/S1600536808002547
_journal_volume 64
_journal_year 2008
_chemical_formula_iupac 'C16 H17 F N2 O4, H2 O'
_chemical_formula_moiety 'C16 H17 F N2 O4, H2 O'
_chemical_formula_sum 'C16 H19 F N2 O5'
_chemical_formula_weight 338.33
_chemical_name_systematic
;
Ethyl 7-amino-1-cyclopropyl-6-fluoro-8-methoxy-4-oxo-1,4-dihydroquinoline-
3-carboxylate monohydrate
;
_space_group_IT_number 14
_symmetry_cell_setting monoclinic
_symmetry_space_group_name_Hall '-P 2yn'
_symmetry_space_group_name_H-M 'P 1 21/n 1'
_atom_sites_solution_hydrogens mixed
_atom_sites_solution_primary direct
_atom_sites_solution_secondary difmap
_cell_angle_alpha 90.00
_cell_angle_beta 94.26(4)
_cell_angle_gamma 90.00
_cell_formula_units_Z 4
_cell_length_a 10.096(4)
_cell_length_b 14.699(5)
_cell_length_c 11.028(6)
_cell_measurement_reflns_used 24
_cell_measurement_temperature 291(2)
_cell_measurement_theta_max 7.43
_cell_measurement_theta_min 4.54
_cell_volume 1632.0(12)
_computing_cell_refinement 'DIFRAC (Gabe & White, 1993)'
_computing_data_collection 'DIFRAC (Gabe & White, 1993)'
_computing_data_reduction 'NRCVAX (Gabe <i>et al.</i>, 1989)'
_computing_molecular_graphics 'ORTEP-3 for Windows (Farrugia, 1997)'
_computing_publication_material 'SHELXL97 (Sheldrick, 2008)'
_computing_structure_refinement 'SHELXL97 (Sheldrick, 2008)'
_computing_structure_solution 'SHELXS97 (Sheldrick, 2008)'
_diffrn_ambient_temperature 291(2)
_diffrn_measured_fraction_theta_full 0.997
_diffrn_measured_fraction_theta_max 0.997
_diffrn_measurement_device_type 'Enraf--Nonius CAD-4'
_diffrn_measurement_method \w/2\q
_diffrn_radiation_monochromator graphite
_diffrn_radiation_source 'fine-focus sealed tube'
_diffrn_radiation_type MoK\a
_diffrn_radiation_wavelength 0.71073
_diffrn_reflns_av_R_equivalents 0.0068
_diffrn_reflns_av_sigmaI/netI 0.0391
_diffrn_reflns_limit_h_max 12
_diffrn_reflns_limit_h_min -12
_diffrn_reflns_limit_k_max 17
_diffrn_reflns_limit_k_min 0
_diffrn_reflns_limit_l_max 13
_diffrn_reflns_limit_l_min -4
_diffrn_reflns_number 3157
_diffrn_reflns_theta_full 25.44
_diffrn_reflns_theta_max 25.44
_diffrn_reflns_theta_min 2.31
_diffrn_standards_decay_% 0.807
_diffrn_standards_interval_count 300
_diffrn_standards_number 3
_exptl_absorpt_coefficient_mu 0.110
_exptl_absorpt_correction_type none
_exptl_crystal_colour yellow
_exptl_crystal_density_diffrn 1.377
_exptl_crystal_density_method 'not measured'
_exptl_crystal_description Block
_exptl_crystal_F_000 712
_exptl_crystal_size_max 0.45
_exptl_crystal_size_mid 0.42
_exptl_crystal_size_min 0.39
_refine_diff_density_max 0.197
_refine_diff_density_min -0.186
_refine_ls_extinction_method none
_refine_ls_goodness_of_fit_ref 1.042
_refine_ls_hydrogen_treatment mixed
_refine_ls_matrix_type full
_refine_ls_number_parameters 235
_refine_ls_number_reflns 3009
_refine_ls_number_restraints 0
_refine_ls_restrained_S_all 1.042
_refine_ls_R_factor_all 0.0984
_refine_ls_R_factor_gt 0.0433
_refine_ls_shift/su_max 0.001
_refine_ls_shift/su_mean 0.000
_refine_ls_structure_factor_coef Fsqd
_refine_ls_weighting_details 'calc w=1/[\s^2^(Fo^2^)+(0.0627P)^2^+0.1314P] where P=(Fo^2^+2Fc^2^)/3'
_refine_ls_weighting_scheme calc
_refine_ls_wR_factor_gt 0.1090
_refine_ls_wR_factor_ref 0.1253
_reflns_number_gt 1741
_reflns_number_total 3009
_reflns_threshold_expression I>2\s(I)
_cod_data_source_file ci2556.cif
_cod_data_source_block I
_cod_depositor_comments
;
The following automatic conversions were performed:
'_symmetry_cell_setting' value 'Monoclinic' changed to 'monoclinic'
according to '/home/saulius/struct/CIF-dictionaries/cif_core.dic'
dictionary named 'cif_core.dic' version 2.4.1 from 2010-06-29.

Automatic conversion script
Id: cif_fix_enum 1527 2010-12-29 10:47:43Z saulius 

The following automatic conversions were performed:

'_symmetry_cell_setting' value 'Monoclinic' changed to 'monoclinic'
according to /home/saulius/struct/CIF-dictionaries/cif_core.dic
dictionary named 'cif_core.dic' version 2.4.1 from 2010-06-29.

Automatic conversion script
Id: cif_fix_values 1715 2011-07-08 13:25:40Z adriana 
;
_cod_original_sg_symbol_H-M 'P 21/n'
_cod_database_code 2217459
_cod_database_fobs_code 2217459

loop_
_symmetry_equiv_pos_as_xyz
'x, y, z'
'-x+1/2, y+1/2, -z+1/2'
'-x, -y, -z'
'x-1/2, -y-1/2, z-1/2'

loop_
_atom_site_type_symbol
_atom_site_label
_atom_site_fract_x
_atom_site_fract_y
_atom_site_fract_z
_atom_site_U_iso_or_equiv
_atom_site_adp_type
_atom_site_calc_flag
_atom_site_refinement_flags
_atom_site_occupancy
F F1 0.51891(13) 0.59935(11) 1.01305(12) 0.0667(4) Uani d . 1
O O1 0.07128(14) 0.68291(10) 1.03507(12) 0.0451(4) Uani d . 1
O O2 0.33328(14) 0.56826(12) 0.58213(13) 0.0519(4) Uani d . 1
O O3 -0.04405(16) 0.62649(11) 0.41364(13) 0.0552(5) Uani d . 1
O O4 0.16963(18) 0.62837(18) 0.37733(15) 0.1007(9) Uani d . 1
N N1 0.3174(3) 0.65375(16) 1.14712(18) 0.0514(5) Uani d . 1
H H1N1 0.385(3) 0.6210(17) 1.184(2) 0.068(9) Uiso d . 1
H H2N1 0.248(3) 0.6504(18) 1.186(2) 0.071(9) Uiso d . 1
N N2 0.01966(16) 0.64366(12) 0.77689(13) 0.0374(4) Uani d . 1
C C1 0.3794(2) 0.59542(15) 0.83243(19) 0.0436(5) Uani d . 1
H H1 0.4507 0.5774 0.7894 0.052 Uiso calc R 1
C C2 0.3970(2) 0.61005(15) 0.95442(19) 0.0433(5) Uani d . 1
C C3 0.2938(2) 0.63708(14) 1.02489(17) 0.0397(5) Uani d . 1
C C4 0.1693(2) 0.65127(13) 0.96495(17) 0.0352(5) Uani d . 1
C C5 0.1457(2) 0.63418(13) 0.83915(17) 0.0333(5) Uani d . 1
C C6 0.2533(2) 0.60753(13) 0.77155(17) 0.0358(5) Uani d . 1
C C7 0.0710(3) 0.78037(18) 1.0445(3) 0.0786(9) Uani d . 1
H H7A 0.1564 0.8008 1.0778 0.118 Uiso calc R 1
H H7B 0.0041 0.7990 1.0968 0.118 Uiso calc R 1
H H7C 0.0523 0.8064 0.9653 0.118 Uiso calc R 1
C C8 0.2389(2) 0.59719(14) 0.63888(17) 0.0378(5) Uani d . 1
C C9 0.1107(2) 0.62227(14) 0.58234(17) 0.0401(5) Uani d . 1
C C10 0.0092(2) 0.64129(14) 0.65419(17) 0.0397(5) Uani d . 1
H H10 -0.0738 0.6536 0.6152 0.048 Uiso calc R 1
C C11 -0.1031(2) 0.65083(17) 0.83913(18) 0.0449(6) Uani d . 1
H H11 -0.1233 0.7109 0.8716 0.054 Uiso calc R 1
C C12 -0.2192(2) 0.5947(2) 0.7935(2) 0.0723(9) Uani d . 1
H H12A -0.2086 0.5554 0.7242 0.087 Uiso calc R 1
H H12B -0.3070 0.6208 0.7971 0.087 Uiso calc R 1
C C13 -0.1436(2) 0.5712(2) 0.9108(2) 0.0627(7) Uani d . 1
H H13A -0.1857 0.5830 0.9854 0.075 Uiso calc R 1
H H13B -0.0873 0.5177 0.9126 0.075 Uiso calc R 1
C C14 0.0853(2) 0.62535(17) 0.44863(19) 0.0508(6) Uani d . 1
C C15 -0.0802(3) 0.6314(2) 0.28436(19) 0.0693(8) Uani d . 1
H H15A -0.0528 0.5763 0.2449 0.083 Uiso calc R 1
H H15B -0.0360 0.6826 0.2493 0.083 Uiso calc R 1
C C16 -0.2257(2) 0.64228(17) 0.2653(2) 0.0589(7) Uani d . 1
H H16A -0.2687 0.5904 0.2979 0.088 Uiso calc R 1
H H16B -0.2506 0.6471 0.1798 0.088 Uiso calc R 1
H H16C -0.2523 0.6964 0.3058 0.088 Uiso calc R 1
O O1W 0.5509(2) 0.44950(16) 0.65115(16) 0.0715(6) Uani d . 1
H H1W 0.606(3) 0.446(2) 0.598(3) 0.091(11) Uiso d . 1
H H2W 0.486(3) 0.488(2) 0.621(3) 0.097(11) Uiso d . 1

loop_
_atom_site_aniso_label
_atom_site_aniso_U_11
_atom_site_aniso_U_22
_atom_site_aniso_U_33
_atom_site_aniso_U_12
_atom_site_aniso_U_13
_atom_site_aniso_U_23
F1 0.0396(8) 0.1032(12) 0.0559(8) 0.0081(7) -0.0058(6) -0.0147(8)
O1 0.0457(9) 0.0567(10) 0.0346(7) 0.0092(8) 0.0143(6) -0.0021(7)
O2 0.0422(9) 0.0766(11) 0.0388(8) 0.0138(8) 0.0163(7) -0.0026(7)
O3 0.0469(10) 0.0891(13) 0.0303(8) 0.0030(9) 0.0083(7) 0.0013(7)
O4 0.0523(12) 0.215(3) 0.0373(10) 0.0254(13) 0.0193(9) 0.0150(12)
N1 0.0482(13) 0.0683(15) 0.0378(11) 0.0021(11) 0.0036(10) -0.0036(10)
N2 0.0332(10) 0.0504(11) 0.0298(9) 0.0072(8) 0.0109(7) 0.0037(7)
C1 0.0340(12) 0.0527(14) 0.0451(13) 0.0016(10) 0.0109(10) -0.0051(10)
C2 0.0337(12) 0.0528(14) 0.0428(12) 0.0019(10) -0.0008(10) -0.0034(10)
C3 0.0449(13) 0.0402(12) 0.0344(11) -0.0043(10) 0.0063(9) 0.0002(9)
C4 0.0364(12) 0.0368(11) 0.0340(10) 0.0013(9) 0.0121(9) 0.0001(9)
C5 0.0331(11) 0.0336(11) 0.0341(10) 0.0011(9) 0.0075(8) 0.0031(8)
C6 0.0337(12) 0.0373(12) 0.0373(11) -0.0026(9) 0.0085(9) -0.0001(8)
C7 0.097(2) 0.0622(18) 0.0805(19) 0.0211(17) 0.0311(17) -0.0148(15)
C8 0.0384(12) 0.0414(12) 0.0355(11) -0.0007(10) 0.0145(9) -0.0008(9)
C9 0.0378(12) 0.0518(14) 0.0315(11) 0.0038(10) 0.0093(9) 0.0018(9)
C10 0.0350(12) 0.0519(14) 0.0327(10) 0.0079(10) 0.0069(9) 0.0078(9)
C11 0.0320(12) 0.0659(15) 0.0385(11) 0.0082(11) 0.0129(9) 0.0041(10)
C12 0.0403(15) 0.130(3) 0.0480(14) -0.0086(15) 0.0124(12) 0.0057(15)
C13 0.0492(15) 0.094(2) 0.0469(13) -0.0127(14) 0.0168(11) 0.0119(13)
C14 0.0444(14) 0.0763(17) 0.0331(11) 0.0094(12) 0.0123(10) 0.0023(11)
C15 0.0627(18) 0.114(2) 0.0311(12) 0.0122(16) 0.0048(12) -0.0030(13)
C16 0.0602(17) 0.0649(17) 0.0508(14) 0.0107(13) -0.0012(12) -0.0041(12)
O1W 0.0600(13) 0.1157(18) 0.0396(9) 0.0301(12) 0.0077(9) -0.0035(10)

loop_
_atom_type_symbol
_atom_type_description
_atom_type_scat_dispersion_real
_atom_type_scat_dispersion_imag
_atom_type_scat_source
C C 0.0033 0.0016 'International Tables Vol C Tables 4.2.6.8 and 6.1.1.4'
H H 0.0000 0.0000 'International Tables Vol C Tables 4.2.6.8 and 6.1.1.4'
N N 0.0061 0.0033 'International Tables Vol C Tables 4.2.6.8 and 6.1.1.4'
O O 0.0106 0.0060 'International Tables Vol C Tables 4.2.6.8 and 6.1.1.4'
F F 0.0171 0.0103 'International Tables Vol C Tables 4.2.6.8 and 6.1.1.4'

loop_
_geom_angle_atom_site_label_1
_geom_angle_atom_site_label_2
_geom_angle_atom_site_label_3
_geom_angle
C4 O1 C7 112.45(17)
C14 O3 C15 117.11(18)
C3 N1 H1N1 114.2(16)
C3 N1 H2N1 113.3(18)
H1N1 N1 H2N1 112(2)
C10 N2 C5 119.16(17)
C10 N2 C11 117.75(17)
C5 N2 C11 123.00(15)
C2 C1 C6 119.99(19)
C2 C1 H1 120.0
C6 C1 H1 120.0
F1 C2 C1 120.05(19)
F1 C2 C3 117.01(18)
C1 C2 C3 122.9(2)
N1 C3 C4 121.6(2)
N1 C3 C2 120.8(2)
C4 C3 C2 117.47(18)
O1 C4 C3 116.36(17)
O1 C4 C5 122.29(18)
C3 C4 C5 121.36(18)
N2 C5 C4 122.81(18)
N2 C5 C6 118.12(17)
C4 C5 C6 119.06(18)
C1 C6 C5 119.07(18)
C1 C6 C8 118.85(18)
C5 C6 C8 121.99(18)
O1 C7 H7A 109.5
O1 C7 H7B 109.5
H7A C7 H7B 109.5
O1 C7 H7C 109.5
H7A C7 H7C 109.5
H7B C7 H7C 109.5
O2 C8 C9 124.20(18)
O2 C8 C6 120.70(19)
C9 C8 C6 115.09(17)
C10 C9 C8 119.22(18)
C10 C9 C14 119.2(2)
C8 C9 C14 121.54(18)
N2 C10 C9 125.34(19)
N2 C10 H10 117.3
C9 C10 H10 117.3
N2 C11 C13 117.9(2)
N2 C11 C12 118.3(2)
C13 C11 C12 60.20(17)
N2 C11 H11 116.3
C13 C11 H11 116.3
C12 C11 H11 116.3
C11 C12 C13 59.79(16)
C11 C12 H12A 117.8
C13 C12 H12A 117.8
C11 C12 H12B 117.8
C13 C12 H12B 117.8
H12A C12 H12B 114.9
C11 C13 C12 60.01(16)
C11 C13 H13A 117.8
C12 C13 H13A 117.8
C11 C13 H13B 117.8
C12 C13 H13B 117.8
H13A C13 H13B 114.9
O4 C14 O3 122.4(2)
O4 C14 C9 125.0(2)
O3 C14 C9 112.52(18)
O3 C15 C16 108.7(2)
O3 C15 H15A 109.9
C16 C15 H15A 109.9
O3 C15 H15B 109.9
C16 C15 H15B 109.9
H15A C15 H15B 108.3
C15 C16 H16A 109.5
C15 C16 H16B 109.5
H16A C16 H16B 109.5
C15 C16 H16C 109.5
H16A C16 H16C 109.5
H16B C16 H16C 109.5
H1W O1W H2W 107(3)

loop_
_geom_bond_atom_site_label_1
_geom_bond_atom_site_label_2
_geom_bond_distance
F1 C2 1.356(2)
O1 C4 1.381(2)
O1 C7 1.436(3)
O2 C8 1.252(2)
O3 C14 1.334(3)
O3 C15 1.447(3)
O4 C14 1.202(3)
N1 C3 1.373(3)
N1 H1N1 0.91(3)
N1 H2N1 0.85(3)
N2 C10 1.350(2)
N2 C5 1.408(3)
N2 C11 1.465(3)
C1 C2 1.361(3)
C1 C6 1.405(3)
C1 H1 0.9300
C2 C3 1.403(3)
C3 C4 1.391(3)
C4 C5 1.413(3)
C5 C6 1.418(3)
C6 C8 1.467(3)
C7 H7A 0.96
C7 H7B 0.96
C7 H7C 0.96
C8 C9 1.442(3)
C9 C10 1.371(3)
C9 C14 1.479(3)
C10 H10 0.93
C11 C13 1.486(3)
C11 C12 1.490(3)
C11 H11 0.98
C12 C13 1.492(4)
C12 H12A 0.97
C12 H12B 0.97
C13 H13A 0.97
C13 H13B 0.97
C15 C16 1.477(3)
C15 H15A 0.97
C15 H15B 0.97
C16 H16A 0.96
C16 H16B 0.96
C16 H16C 0.96
O1W H1W 0.84(3)
O1W H2W 0.91(3)

loop_
_geom_hbond_atom_site_label_D
_geom_hbond_atom_site_label_H
_geom_hbond_atom_site_label_A
_geom_hbond_site_symmetry_A
_geom_hbond_distance_DH
_geom_hbond_distance_HA
_geom_hbond_distance_DA
_geom_hbond_angle_DHA
N1 H1N1 O1W 3_667 0.91(3) 2.15(3) 2.930(3) 143(2)
N1 H2N1 O4 1_556 0.85(3) 2.33(3) 3.061(3) 144(2)
O1W H1W O2 3_666 0.84(3) 2.13(3) 2.916(3) 155(3)
O1W H2W O2 . 0.91(3) 1.96(3) 2.864(3) 171(3)

loop_
_cod_related_entry_id
_cod_related_entry_database
_cod_related_entry_code
1 ChemSpider 21119322
